data_4027719
loop_
_publ_author_name
'Dmitry S. Belov'
'Evgeny R. Lukyanenko'
'Alexander V. Kurkin'
'Marina A. Yurovskaya'

_publ_contact_author 'Dr Victor B. Rybakov'
_publ_contact_author_email Rybakov20021@yandex.ru
_publ_section_title
;
 Highly Stereoselective and Scalable Synthesis of trans-Fused
 Octahydrocyclohepta[b]pyrrol-4(1H)-ones via the Aza-Cope-Mannich
 Rearrangement in Racemic and Enantiopure Forms
;
_journal_name_full 'Journal of Organic Chemistry'
_journal_page_first 10125
_journal_page_last 10134
_journal_paper_doi 10.1021/jo301762a
_journal_volume 77
_journal_year 2012
_chemical_absolute_configuration unk
_chemical_formula_moiety 'C22 H25 N O'
_chemical_formula_sum 'C22 H25 N O'
_chemical_formula_weight 319.43
_chemical_melting_point_gt 358
_chemical_melting_point_lt 360
_chemical_name_systematic
;
 (1S,2R)-2-{[(1S)-1-phenylethyl]amino}-1-(phenylethynyl)cyclohexanol
;
_space_group_IT_number 19
_symmetry_cell_setting orthorhombic
_symmetry_space_group_name_Hall 'P 2ac 2ab'
_symmetry_space_group_name_H-M 'P 21 21 21'
_atom_sites_solution_hydrogens geom
_atom_sites_solution_primary direct
_atom_sites_solution_secondary difmap
_cell_angle_alpha 90.00
_cell_angle_beta 90.00
_cell_angle_gamma 90.00
_cell_formula_units_Z 8
_cell_length_a 9.667(3)
_cell_length_b 12.211(3)
_cell_length_c 32.485(7)
_cell_measurement_reflns_used 25
_cell_measurement_temperature 295(2)
_cell_measurement_theta_max 34.67
_cell_measurement_theta_min 30.66
_cell_volume 3834.7(17)
_computing_structure_refinement 'SHELXL97 (Sheldrick, 2008)'
_computing_structure_solution 'SHELXS97 (Sheldrick, 2008)'
_diffrn_ambient_temperature 295(2)
_diffrn_detector 'scintillation LiI'
_diffrn_detector_dtime 1.195
_diffrn_measured_fraction_theta_full 0.997
_diffrn_measured_fraction_theta_max 0.997
_diffrn_measurement_device '\k--geometry diffractometer'
_diffrn_measurement_device_type 'Enraf Nonius CAD4'
_diffrn_measurement_method 'non--profiled \w--scans'
_diffrn_radiation_monochromator graphite
_diffrn_radiation_source 'fine--focus sealed tube'
_diffrn_radiation_type CuK\a
_diffrn_radiation_wavelength 1.54184
_diffrn_reflns_av_R_equivalents 0.0496
_diffrn_reflns_av_sigmaI/netI 0.0622
_diffrn_reflns_limit_h_max 12
_diffrn_reflns_limit_h_min -12
_diffrn_reflns_limit_k_max 15
_diffrn_reflns_limit_k_min -15
_diffrn_reflns_limit_l_max 40
_diffrn_reflns_limit_l_min -40
_diffrn_reflns_number 8850
_diffrn_reflns_theta_full 74.87
_diffrn_reflns_theta_max 74.87
_diffrn_reflns_theta_min 2.72
_diffrn_source 'Enraf Nonius FR590'
_diffrn_standards_decay_% 5
_diffrn_standards_interval_time 60
_diffrn_standards_number 1
_exptl_absorpt_coefficient_mu 0.516
_exptl_absorpt_correction_type none
_exptl_crystal_colour colourless
_exptl_crystal_density_diffrn 1.107
_exptl_crystal_description prism
_exptl_crystal_F_000 1376
_exptl_crystal_preparation neat
_exptl_crystal_size_max 0.20
_exptl_crystal_size_mid 0.20
_exptl_crystal_size_min 0.20
_refine_diff_density_max 0.266
_refine_diff_density_min -0.246
_refine_diff_density_rms 0.038
_refine_ls_abs_structure_details
;
 Flack, H. D. (1983). Acta Cryst. A39, 876--881.
 The 4425 Friedel pairs were merged (MERG 4 instruction). 
;
_refine_ls_extinction_coef 0.0022(3)
_refine_ls_extinction_expression Fc^*^=kFc[1+0.001xFc^2^\l^3^/sin(2\q)]^-1/4^
_refine_ls_extinction_method SHELXL
_refine_ls_goodness_of_fit_ref 1.025
_refine_ls_hydrogen_treatment constr
_refine_ls_matrix_type full
_refine_ls_number_parameters 436
_refine_ls_number_reflns 4432
_refine_ls_number_restraints 0
_refine_ls_restrained_S_all 1.025
_refine_ls_R_factor_all 0.1008
_refine_ls_R_factor_gt 0.0594
_refine_ls_shift/su_max 0.000
_refine_ls_shift/su_mean 0.000
_refine_ls_structure_factor_coef Fsqd
_refine_ls_weighting_details 'calc w=1/[\s^2^(Fo^2^)+(0.0834P)^2^] where P=(Fo^2^+2Fc^2^)/3'
_refine_ls_weighting_scheme calc
_refine_ls_wR_factor_gt 0.1459
_refine_ls_wR_factor_ref 0.1733
_reflns_number_gt 2679
_reflns_number_total 4432
_reflns_threshold_expression >2\s(I)
_cod_data_source_file jo301762a_si_005.cif
_cod_data_source_block yur9
_cod_database_code 4027719
_diffrn_standards_decay_corr_max 1.077
_diffrn_standards_decay_corr_min 0.779

loop_
_symmetry_equiv_pos_as_xyz
'x, y, z'
'-x+1/2, -y, z+1/2'
'x+1/2, -y+1/2, -z'
'-x, y+1/2, -z+1/2'

loop_
_atom_site_label
_atom_site_type_symbol
_atom_site_fract_x
_atom_site_fract_y
_atom_site_fract_z
_atom_site_U_iso_or_equiv
_atom_site_adp_type
_atom_site_occupancy
_atom_site_symmetry_multiplicity
_atom_site_calc_flag
_atom_site_refinement_flags
C1A C -0.0297(5) 0.2616(4) 0.19439(12) 0.0602(11) Uani 1 1 d .
O1A O 0.0310(4) 0.2187(3) 0.15761(9) 0.0762(9) Uani 1 1 d .
H1A H 0.0956 0.2580 0.1505 0.114 Uiso 1 1 calc R
C2A C -0.1496(6) 0.1877(6) 0.20568(18) 0.097(2) Uani 1 1 d .
H2A1 H -0.2116 0.1810 0.1823 0.116 Uiso 1 1 calc R
H2A2 H -0.1150 0.1152 0.2123 0.116 Uiso 1 1 calc R
C3A C -0.2276(7) 0.2332(8) 0.2420(2) 0.127(3) Uani 1 1 d .
H3A1 H -0.1680 0.2324 0.2661 0.152 Uiso 1 1 calc R
H3A2 H -0.3068 0.1868 0.2478 0.152 Uiso 1 1 calc R
C4A C -0.2779(7) 0.3514(9) 0.2342(2) 0.132(3) Uani 1 1 d .
H4A1 H -0.3450 0.3515 0.2120 0.158 Uiso 1 1 calc R
H4A2 H -0.3229 0.3794 0.2587 0.158 Uiso 1 1 calc R
C5A C -0.1575(6) 0.4247(6) 0.22292(16) 0.0938(19) Uani 1 1 d .
H5A1 H -0.0962 0.4318 0.2464 0.113 Uiso 1 1 calc R
H5A2 H -0.1917 0.4971 0.2160 0.113 Uiso 1 1 calc R
C6A C -0.0772(4) 0.3786(4) 0.18656(13) 0.0617(12) Uani 1 1 d .
H6A H -0.1413 0.3760 0.1632 0.074 Uiso 1 1 calc R
C7A C 0.0767(5) 0.2633(4) 0.22732(13) 0.0638(12) Uani 1 1 d .
C8A C 0.1622(5) 0.2687(4) 0.25370(13) 0.0636(12) Uani 1 1 d .
C81A C 0.2657(5) 0.2765(4) 0.28492(13) 0.0614(11) Uani 1 1 d .
C82A C 0.3739(5) 0.2015(5) 0.28559(15) 0.0758(15) Uani 1 1 d .
H82A H 0.3795 0.1479 0.2653 0.091 Uiso 1 1 calc R
C83A C 0.4723(6) 0.2059(7) 0.31587(18) 0.100(2) Uani 1 1 d .
H83A H 0.5441 0.1552 0.3157 0.121 Uiso 1 1 calc R
C84A C 0.4674(7) 0.2820(7) 0.3458(2) 0.106(2) Uani 1 1 d .
H84A H 0.5353 0.2832 0.3661 0.127 Uiso 1 1 calc R
C85A C 0.3638(9) 0.3572(6) 0.34654(18) 0.107(2) Uani 1 1 d .
H85A H 0.3611 0.4102 0.3671 0.128 Uiso 1 1 calc R
C86A C 0.2600(7) 0.3545(5) 0.31582(18) 0.0913(17) Uani 1 1 d .
H86A H 0.1880 0.4050 0.3164 0.110 Uiso 1 1 calc R
N9A N 0.0421(4) 0.4418(3) 0.17329(10) 0.0615(9) Uani 1 1 d .
H9A H 0.1243 0.4154 0.1753 0.074 Uiso 1 1 calc R
C9A C 0.0189(6) 0.5513(4) 0.15647(14) 0.0700(13) Uani 1 1 d .
H9A1 H -0.0320 0.5947 0.1768 0.084 Uiso 1 1 calc R
C91A C -0.0638(5) 0.5481(4) 0.11733(13) 0.0595(11) Uani 1 1 d .
C92A C -0.1766(6) 0.6154(5) 0.11208(15) 0.0797(15) Uani 1 1 d .
H92A H -0.2043 0.6599 0.1338 0.096 Uiso 1 1 calc R
C93A C -0.2496(6) 0.6189(5) 0.07587(18) 0.0941(18) Uani 1 1 d .
H93A H -0.3243 0.6663 0.0731 0.113 Uiso 1 1 calc R
C94A C -0.2120(7) 0.5524(5) 0.04389(16) 0.0850(17) Uani 1 1 d .
H94A H -0.2612 0.5539 0.0193 0.102 Uiso 1 1 calc R
C95A C -0.0992(7) 0.4824(5) 0.04850(15) 0.0816(16) Uani 1 1 d .
H95A H -0.0725 0.4370 0.0269 0.098 Uiso 1 1 calc R
C96A C -0.0283(6) 0.4805(4) 0.08470(14) 0.0686(12) Uani 1 1 d .
H96A H 0.0459 0.4326 0.0876 0.082 Uiso 1 1 calc R
C97A C 0.1599(8) 0.6047(5) 0.1494(2) 0.106(2) Uani 1 1 d .
H97A H 0.2108 0.6057 0.1747 0.160 Uiso 1 1 calc R
H97B H 0.1470 0.6784 0.1398 0.160 Uiso 1 1 calc R
H97C H 0.2103 0.5637 0.1291 0.160 Uiso 1 1 calc R
C1B C 0.8476(4) 0.0327(4) 0.04206(13) 0.0551(10) Uani 1 1 d .
O1B O 0.8147(4) -0.0792(3) 0.04638(11) 0.0764(10) Uani 1 1 d .
H1B H 0.8171 -0.0960 0.0708 0.115 Uiso 1 1 calc R
C2B C 0.8272(5) 0.0643(5) -0.00318(13) 0.0719(14) Uani 1 1 d .
H2B1 H 0.8793 0.0141 -0.0204 0.086 Uiso 1 1 calc R
H2B2 H 0.7301 0.0565 -0.0102 0.086 Uiso 1 1 calc R
C3B C 0.8723(5) 0.1792(5) -0.01237(14) 0.0702(14) Uani 1 1 d .
H3B1 H 0.8125 0.2301 0.0021 0.084 Uiso 1 1 calc R
H3B2 H 0.8632 0.1929 -0.0417 0.084 Uiso 1 1 calc R
C4B C 1.0218(5) 0.1987(5) 0.00064(14) 0.0734(14) Uani 1 1 d .
H4B1 H 1.0451 0.2751 -0.0035 0.088 Uiso 1 1 calc R
H4B2 H 1.0828 0.1549 -0.0164 0.088 Uiso 1 1 calc R
C5B C 1.0438(4) 0.1685(4) 0.04602(13) 0.0604(11) Uani 1 1 d .
H5B1 H 1.1407 0.1771 0.0531 0.073 Uiso 1 1 calc R
H5B2 H 0.9903 0.2175 0.0633 0.073 Uiso 1 1 calc R
C6B C 0.9998(4) 0.0518(3) 0.05381(11) 0.0495(9) Uani 1 1 d .
H6B H 1.0553 0.0056 0.0355 0.059 Uiso 1 1 calc R
C7B C 0.7565(4) 0.0995(4) 0.06856(13) 0.0586(11) Uani 1 1 d .
C8B C 0.6834(4) 0.1548(4) 0.08961(12) 0.0598(11) Uani 1 1 d .
C81B C 0.5917(4) 0.2226(4) 0.11376(12) 0.0581(11) Uani 1 1 d .
C82B C 0.4965(5) 0.1760(5) 0.14002(14) 0.0696(13) Uani 1 1 d .
H82B H 0.4936 0.1002 0.1428 0.083 Uiso 1 1 calc R
C83B C 0.4054(5) 0.2397(6) 0.16220(17) 0.0897(18) Uani 1 1 d .
H83B H 0.3412 0.2074 0.1797 0.108 Uiso 1 1 calc R
C84B C 0.4107(6) 0.3496(6) 0.15812(19) 0.101(2) Uani 1 1 d .
H84B H 0.3490 0.3929 0.1729 0.122 Uiso 1 1 calc R
C85B C 0.5052(7) 0.3987(5) 0.13265(18) 0.0933(18) Uani 1 1 d .
H85B H 0.5078 0.4745 0.1303 0.112 Uiso 1 1 calc R
C86B C 0.5969(5) 0.3347(5) 0.11036(14) 0.0705(13) Uani 1 1 d .
H86B H 0.6617 0.3675 0.0932 0.085 Uiso 1 1 calc R
N9B N 1.0207(4) 0.0101(3) 0.09530(9) 0.0545(9) Uani 1 1 d .
H9B H 0.9528 -0.0047 0.1115 0.065 Uiso 1 1 calc R
C9B C 1.1661(5) -0.0050(4) 0.10776(12) 0.0581(11) Uani 1 1 d .
H9B1 H 1.2135 0.0658 0.1061 0.070 Uiso 1 1 calc R
C91B C 1.2406(5) -0.0858(4) 0.08052(12) 0.0549(10) Uani 1 1 d .
C92B C 1.3756(5) -0.0654(5) 0.06820(13) 0.0642(12) Uani 1 1 d .
H92B H 1.4171 0.0004 0.0756 0.077 Uiso 1 1 calc R
C93B C 1.4498(5) -0.1396(5) 0.04534(14) 0.0759(15) Uani 1 1 d .
H93B H 1.5403 -0.1241 0.0376 0.091 Uiso 1 1 calc R
C94B C 1.3896(6) -0.2368(5) 0.03394(16) 0.0810(16) Uani 1 1 d .
H94B H 1.4393 -0.2878 0.0187 0.097 Uiso 1 1 calc R
C95B C 1.2562(6) -0.2582(4) 0.04518(16) 0.0788(14) Uani 1 1 d .
H95B H 1.2147 -0.3235 0.0372 0.095 Uiso 1 1 calc R
C96B C 1.1829(5) -0.1838(4) 0.06826(14) 0.0648(12) Uani 1 1 d .
H96B H 1.0923 -0.1999 0.0758 0.078 Uiso 1 1 calc R
C97B C 1.1674(6) -0.0433(5) 0.15236(13) 0.0842(16) Uani 1 1 d .
H97D H 1.1235 0.0108 0.1694 0.126 Uiso 1 1 calc R
H97E H 1.2612 -0.0535 0.1612 0.126 Uiso 1 1 calc R
H97F H 1.1182 -0.1113 0.1546 0.126 Uiso 1 1 calc R

loop_
_atom_site_aniso_label
_atom_site_aniso_U_11
_atom_site_aniso_U_22
_atom_site_aniso_U_33
_atom_site_aniso_U_23
_atom_site_aniso_U_13
_atom_site_aniso_U_12
C1A 0.050(2) 0.080(3) 0.051(2) 0.003(2) -0.0051(19) -0.006(2)
O1A 0.083(2) 0.079(2) 0.0662(18) -0.0102(17) -0.0014(18) 0.001(2)
C2A 0.074(4) 0.127(5) 0.089(4) 0.030(4) -0.019(3) -0.044(4)
C3A 0.075(4) 0.222(10) 0.083(4) 0.048(5) 0.002(3) -0.045(6)
C4A 0.061(4) 0.245(10) 0.089(4) 0.016(6) 0.019(3) 0.011(6)
C5A 0.066(3) 0.143(5) 0.073(3) -0.001(3) 0.008(3) 0.032(4)
C6A 0.045(2) 0.088(3) 0.052(2) 0.003(2) -0.0031(19) 0.011(2)
C7A 0.056(3) 0.077(3) 0.058(2) 0.014(2) -0.002(2) -0.002(3)
C8A 0.056(3) 0.080(3) 0.056(2) 0.012(2) -0.004(2) -0.004(3)
C81A 0.056(3) 0.071(3) 0.057(2) 0.013(2) -0.006(2) -0.014(3)
C82A 0.051(2) 0.113(4) 0.063(3) 0.010(3) -0.003(2) 0.002(3)
C83A 0.050(3) 0.169(7) 0.082(3) 0.035(4) -0.010(3) 0.000(4)
C84A 0.070(4) 0.164(7) 0.084(4) 0.029(5) -0.025(3) -0.043(5)
C85A 0.128(6) 0.112(5) 0.079(4) -0.007(4) -0.029(4) -0.051(5)
C86A 0.102(4) 0.072(3) 0.100(4) 0.007(3) -0.011(4) -0.007(4)
N9A 0.0472(19) 0.067(2) 0.070(2) 0.0086(19) -0.0048(18) 0.0065(19)
C9A 0.082(3) 0.058(3) 0.069(3) 0.001(2) -0.013(3) 0.008(3)
C91A 0.064(3) 0.059(2) 0.055(2) 0.002(2) -0.002(2) 0.011(2)
C92A 0.081(3) 0.095(4) 0.063(3) 0.002(3) -0.003(3) 0.030(3)
C93A 0.079(4) 0.118(5) 0.086(4) 0.020(4) -0.011(3) 0.029(4)
C94A 0.093(4) 0.103(4) 0.059(3) 0.018(3) -0.017(3) -0.017(4)
C95A 0.104(4) 0.085(4) 0.055(3) 0.000(3) 0.002(3) -0.008(4)
C96A 0.072(3) 0.071(3) 0.063(3) 0.002(2) 0.002(2) 0.013(3)
C97A 0.125(6) 0.076(4) 0.118(5) 0.018(3) -0.038(4) -0.042(4)
C1B 0.045(2) 0.059(3) 0.062(2) -0.008(2) 0.0002(19) 0.002(2)
O1B 0.064(2) 0.064(2) 0.101(2) -0.0133(18) 0.0024(19) -0.0059(17)
C2B 0.048(2) 0.104(4) 0.064(3) -0.016(3) -0.007(2) 0.009(3)
C3B 0.053(2) 0.098(4) 0.059(2) 0.013(3) 0.002(2) 0.019(3)
C4B 0.058(3) 0.093(4) 0.069(3) 0.020(3) 0.011(2) 0.006(3)
C5B 0.045(2) 0.070(3) 0.067(2) 0.016(2) 0.002(2) -0.002(2)
C6B 0.0402(19) 0.059(2) 0.049(2) -0.0026(18) 0.0054(17) 0.0044(19)
C7B 0.044(2) 0.071(3) 0.061(2) -0.007(2) 0.005(2) 0.000(2)
C8B 0.044(2) 0.080(3) 0.055(2) -0.006(2) -0.0007(19) 0.006(2)
C81B 0.043(2) 0.079(3) 0.052(2) -0.008(2) -0.0003(18) 0.006(2)
C82B 0.053(3) 0.085(3) 0.071(3) -0.005(2) 0.012(2) -0.002(3)
C83B 0.056(3) 0.130(5) 0.084(3) -0.026(4) 0.019(3) 0.002(4)
C84B 0.072(4) 0.124(5) 0.109(5) -0.034(4) 0.030(4) 0.025(4)
C85B 0.091(4) 0.086(4) 0.102(4) -0.021(3) 0.002(4) 0.025(4)
C86B 0.062(3) 0.088(4) 0.061(3) -0.005(3) 0.004(2) 0.004(3)
N9B 0.0453(18) 0.068(2) 0.0506(17) 0.0089(16) 0.0052(15) 0.0026(17)
C9B 0.057(3) 0.063(3) 0.054(2) 0.004(2) -0.003(2) 0.010(2)
C91B 0.053(2) 0.061(3) 0.051(2) 0.0049(19) -0.0055(19) 0.009(2)
C92B 0.054(2) 0.081(3) 0.058(2) -0.002(2) -0.006(2) 0.000(3)
C93B 0.051(3) 0.113(4) 0.063(3) -0.005(3) -0.004(2) 0.022(3)
C94B 0.074(3) 0.097(4) 0.072(3) -0.011(3) -0.005(3) 0.026(3)
C95B 0.081(3) 0.064(3) 0.091(3) -0.012(3) 0.007(3) 0.015(3)
C96B 0.062(3) 0.056(3) 0.077(3) 0.001(2) 0.002(2) 0.004(2)
C97B 0.097(4) 0.104(4) 0.051(2) -0.006(3) -0.005(3) 0.030(4)

loop_
_atom_type_symbol
_atom_type_description
_atom_type_scat_dispersion_real
_atom_type_scat_dispersion_imag
_atom_type_scat_source
C C 0.0181 0.0000 'International Tables Vol C Tables 4.2.6.8 and 6.1.1.4'
H H 0.0000 0.0000 'International Tables Vol C Tables 4.2.6.8 and 6.1.1.4'
N N 0.0311 0.0000 'International Tables Vol C Tables 4.2.6.8 and 6.1.1.4'
O O 0.0492 0.0000 'International Tables Vol C Tables 4.2.6.8 and 6.1.1.4'

loop_
_geom_angle_atom_site_label_1
_geom_angle_atom_site_label_2
_geom_angle_atom_site_label_3
_geom_angle
O1A C1A C7A 108.9(4)
O1A C1A C2A 107.3(4)
C7A C1A C2A 111.4(4)
O1A C1A C6A 109.1(3)
C7A C1A C6A 108.4(4)
C2A C1A C6A 111.6(4)
C1A O1A H1A 109.5
C3A C2A C1A 110.7(5)
C3A C2A H2A1 109.5
C1A C2A H2A1 109.5
C3A C2A H2A2 109.5
C1A C2A H2A2 109.5
H2A1 C2A H2A2 108.1
C2A C3A C4A 111.9(5)
C2A C3A H3A1 109.2
C4A C3A H3A1 109.2
C2A C3A H3A2 109.2
C4A C3A H3A2 109.2
H3A1 C3A H3A2 107.9
C5A C4A C3A 110.5(5)
C5A C4A H4A1 109.5
C3A C4A H4A1 109.5
C5A C4A H4A2 109.5
C3A C4A H4A2 109.5
H4A1 C4A H4A2 108.1
C4A C5A C6A 111.1(6)
C4A C5A H5A1 109.4
C6A C5A H5A1 109.4
C4A C5A H5A2 109.4
C6A C5A H5A2 109.4
H5A1 C5A H5A2 108.0
N9A C6A C1A 108.0(3)
N9A C6A C5A 116.0(4)
C1A C6A C5A 111.8(4)
N9A C6A H6A 106.8
C1A C6A H6A 106.8
C5A C6A H6A 106.8
C8A C7A C1A 177.6(5)
C7A C8A C81A 179.1(5)
C86A C81A C82A 118.2(5)
C86A C81A C8A 122.2(5)
C82A C81A C8A 119.6(5)
C83A C82A C81A 120.5(6)
C83A C82A H82A 119.7
C81A C82A H82A 119.7
C84A C83A C82A 121.4(7)
C84A C83A H83A 119.3
C82A C83A H83A 119.3
C83A C84A C85A 120.4(6)
C83A C84A H84A 119.8
C85A C84A H84A 119.8
C84A C85A C86A 119.6(6)
C84A C85A H85A 120.2
C86A C85A H85A 120.2
C81A C86A C85A 119.9(6)
C81A C86A H86A 120.0
C85A C86A H86A 120.0
C6A N9A C9A 118.4(4)
C6A N9A H9A 120.8
C9A N9A H9A 120.8
N9A C9A C91A 112.0(4)
N9A C9A C97A 108.1(4)
C91A C9A C97A 111.0(4)
N9A C9A H9A1 108.6
C91A C9A H9A1 108.6
C97A C9A H9A1 108.6
C92A C91A C96A 117.2(4)
C92A C91A C9A 120.7(4)
C96A C91A C9A 122.1(4)
C93A C92A C91A 122.2(5)
C93A C92A H92A 118.9
C91A C92A H92A 118.9
C94A C93A C92A 119.7(5)
C94A C93A H93A 120.1
C92A C93A H93A 120.1
C93A C94A C95A 119.4(5)
C93A C94A H94A 120.3
C95A C94A H94A 120.3
C96A C95A C94A 119.8(5)
C96A C95A H95A 120.1
C94A C95A H95A 120.1
C95A C96A C91A 121.7(5)
C95A C96A H96A 119.1
C91A C96A H96A 119.1
C9A C97A H97A 109.5
C9A C97A H97B 109.5
H97A C97A H97B 109.5
C9A C97A H97C 109.5
H97A C97A H97C 109.5
H97B C97A H97C 109.5
O1B C1B C7B 110.0(4)
O1B C1B C2B 108.1(4)
C7B C1B C2B 110.1(4)
O1B C1B C6B 109.8(4)
C7B C1B C6B 110.0(3)
C2B C1B C6B 108.9(4)
C1B O1B H1B 109.5
C3B C2B C1B 112.9(4)
C3B C2B H2B1 109.0
C1B C2B H2B1 109.0
C3B C2B H2B2 109.0
C1B C2B H2B2 109.0
H2B1 C2B H2B2 107.8
C2B C3B C4B 111.5(4)
C2B C3B H3B1 109.3
C4B C3B H3B1 109.3
C2B C3B H3B2 109.3
C4B C3B H3B2 109.3
H3B1 C3B H3B2 108.0
C3B C4B C5B 111.1(4)
C3B C4B H4B1 109.4
C5B C4B H4B1 109.4
C3B C4B H4B2 109.4
C5B C4B H4B2 109.4
H4B1 C4B H4B2 108.0
C6B C5B C4B 110.4(4)
C6B C5B H5B1 109.6
C4B C5B H5B1 109.6
C6B C5B H5B2 109.6
C4B C5B H5B2 109.6
H5B1 C5B H5B2 108.1
N9B C6B C5B 116.5(3)
N9B C6B C1B 108.1(3)
C5B C6B C1B 111.8(4)
N9B C6B H6B 106.6
C5B C6B H6B 106.6
C1B C6B H6B 106.6
C8B C7B C1B 179.0(5)
C7B C8B C81B 177.8(5)
C86B C81B C82B 119.1(4)
C86B C81B C8B 120.3(4)
C82B C81B C8B 120.6(4)
C81B C82B C83B 121.1(5)
C81B C82B H82B 119.4
C83B C82B H82B 119.4
C84B C83B C82B 119.1(6)
C84B C83B H83B 120.5
C82B C83B H83B 120.5
C83B C84B C85B 121.3(5)
C83B C84B H84B 119.4
C85B C84B H84B 119.4
C84B C85B C86B 119.8(6)
C84B C85B H85B 120.1
C86B C85B H85B 120.1
C81B C86B C85B 119.7(5)
C81B C86B H86B 120.1
C85B C86B H86B 120.1
C6B N9B C9B 115.5(3)
C6B N9B H9B 122.2
C9B N9B H9B 122.2
N9B C9B C91B 112.1(4)
N9B C9B C97B 107.9(4)
C91B C9B C97B 110.7(4)
N9B C9B H9B1 108.7
C91B C9B H9B1 108.7
C97B C9B H9B1 108.7
C96B C91B C92B 116.9(5)
C96B C91B C9B 122.9(4)
C92B C91B C9B 120.1(4)
C93B C92B C91B 121.9(5)
C93B C92B H92B 119.0
C91B C92B H92B 119.0
C94B C93B C92B 119.7(5)
C94B C93B H93B 120.2
C92B C93B H93B 120.2
C95B C94B C93B 119.6(5)
C95B C94B H94B 120.2
C93B C94B H94B 120.2
C94B C95B C96B 120.4(6)
C94B C95B H95B 119.8
C96B C95B H95B 119.8
C95B C96B C91B 121.5(5)
C95B C96B H96B 119.3
C91B C96B H96B 119.3
C9B C97B H97D 109.5
C9B C97B H97E 109.5
H97D C97B H97E 109.5
C9B C97B H97F 109.5
H97D C97B H97F 109.5
H97E C97B H97F 109.5

loop_
_geom_bond_atom_site_label_1
_geom_bond_atom_site_label_2
_geom_bond_distance
C1A O1A 1.430(5)
C1A C7A 1.484(6)
C1A C2A 1.514(7)
C1A C6A 1.522(6)
O1A H1A 0.8200
C2A C3A 1.508(9)
C2A H2A1 0.9700
C2A H2A2 0.9700
C3A C4A 1.544(11)
C3A H3A1 0.9700
C3A H3A2 0.9700
C4A C5A 1.514(9)
C4A H4A1 0.9700
C4A H4A2 0.9700
C5A C6A 1.522(6)
C5A H5A1 0.9700
C5A H5A2 0.9700
C6A N9A 1.453(6)
C6A H6A 0.9800
C7A C8A 1.192(6)
C8A C81A 1.428(6)
C81A C86A 1.385(7)
C81A C82A 1.390(7)
C82A C83A 1.369(7)
C82A H82A 0.9300
C83A C84A 1.346(9)
C83A H83A 0.9300
C84A C85A 1.359(10)
C84A H84A 0.9300
C85A C86A 1.416(8)
C85A H85A 0.9300
C86A H86A 0.9300
N9A C9A 1.462(6)
N9A H9A 0.8600
C9A C91A 1.502(6)
C9A C97A 1.529(8)
C9A H9A1 0.9800
C91A C92A 1.376(7)
C91A C96A 1.387(6)
C92A C93A 1.372(7)
C92A H92A 0.9300
C93A C94A 1.367(8)
C93A H93A 0.9300
C94A C95A 1.393(8)
C94A H94A 0.9300
C95A C96A 1.361(7)
C95A H95A 0.9300
C96A H96A 0.9300
C97A H97A 0.9600
C97A H97B 0.9600
C97A H97C 0.9600
C1B O1B 1.409(5)
C1B C7B 1.477(6)
C1B C2B 1.532(6)
C1B C6B 1.538(5)
O1B H1B 0.8200
C2B C3B 1.499(7)
C2B H2B1 0.9700
C2B H2B2 0.9700
C3B C4B 1.524(7)
C3B H3B1 0.9700
C3B H3B2 0.9700
C4B C5B 1.535(6)
C4B H4B1 0.9700
C4B H4B2 0.9700
C5B C6B 1.509(6)
C5B H5B1 0.9700
C5B H5B2 0.9700
C6B N9B 1.454(5)
C6B H6B 0.9800
C7B C8B 1.193(6)
C8B C81B 1.444(6)
C81B C86B 1.374(7)
C81B C82B 1.378(6)
C82B C83B 1.379(7)
C82B H82B 0.9300
C83B C84B 1.350(9)
C83B H83B 0.9300
C84B C85B 1.370(8)
C84B H84B 0.9300
C85B C86B 1.386(7)
C85B H85B 0.9300
C86B H86B 0.9300
N9B C9B 1.474(5)
N9B H9B 0.8600
C9B C91B 1.509(6)
C9B C97B 1.523(6)
C9B H9B1 0.9800
C91B C96B 1.380(6)
C91B C92B 1.387(6)
C92B C93B 1.373(6)
C92B H92B 0.9300
C93B C94B 1.372(7)
C93B H93B 0.9300
C94B C95B 1.365(7)
C94B H94B 0.9300
C95B C96B 1.375(6)
C95B H95B 0.9300
C96B H96B 0.9300
C97B H97D 0.9600
C97B H97E 0.9600
C97B H97F 0.9600

loop_
_geom_torsion_atom_site_label_1
_geom_torsion_atom_site_label_2
_geom_torsion_atom_site_label_3
_geom_torsion_atom_site_label_4
_geom_torsion
O1A C1A C2A C3A -174.7(5)
C7A C1A C2A C3A 66.2(6)
C6A C1A C2A C3A -55.2(6)
C1A C2A C3A C4A 55.8(7)
C2A C3A C4A C5A -56.0(8)
C3A C4A C5A C6A 54.7(7)
O1A C1A C6A N9A -57.7(4)
C7A C1A C6A N9A 60.7(4)
C2A C1A C6A N9A -176.2(4)
O1A C1A C6A C5A 173.5(4)
C7A C1A C6A C5A -68.0(5)
C2A C1A C6A C5A 55.0(5)
C4A C5A C6A N9A -179.4(4)
C4A C5A C6A C1A -54.9(6)
C86A C81A C82A C83A -0.6(7)
C8A C81A C82A C83A -178.4(5)
C81A C82A C83A C84A 0.2(9)
C82A C83A C84A C85A -0.2(10)
C83A C84A C85A C86A 0.6(10)
C82A C81A C86A C85A 1.0(8)
C8A C81A C86A C85A 178.7(5)
C84A C85A C86A C81A -1.0(9)
C1A C6A N9A C9A 168.7(3)
C5A C6A N9A C9A -64.9(5)
C6A N9A C9A C91A -63.6(5)
C6A N9A C9A C97A 173.9(4)
N9A C9A C91A C92A 131.0(5)
C97A C9A C91A C92A -108.2(6)
N9A C9A C91A C96A -50.9(6)
C97A C9A C91A C96A 69.9(6)
C96A C91A C92A C93A -1.9(8)
C9A C91A C92A C93A 176.3(5)
C91A C92A C93A C94A 1.3(9)
C92A C93A C94A C95A -0.4(9)
C93A C94A C95A C96A 0.3(9)
C94A C95A C96A C91A -1.0(8)
C92A C91A C96A C95A 1.8(7)
C9A C91A C96A C95A -176.4(5)
O1B C1B C2B C3B -174.4(4)
C7B C1B C2B C3B 65.4(5)
C6B C1B C2B C3B -55.3(5)
C1B C2B C3B C4B 55.0(5)
C2B C3B C4B C5B -54.2(6)
C3B C4B C5B C6B 55.6(5)
C4B C5B C6B N9B 177.3(4)
C4B C5B C6B C1B -57.7(5)
O1B C1B C6B N9B -55.7(4)
C7B C1B C6B N9B 65.5(5)
C2B C1B C6B N9B -173.8(3)
O1B C1B C6B C5B 174.8(3)
C7B C1B C6B C5B -64.0(5)
C2B C1B C6B C5B 56.7(5)
C86B C81B C82B C83B 1.2(7)
C8B C81B C82B C83B -177.9(4)
C81B C82B C83B C84B -0.3(9)
C82B C83B C84B C85B -0.5(10)
C83B C84B C85B C86B 0.4(10)
C82B C81B C86B C85B -1.2(7)
C8B C81B C86B C85B 177.8(4)
C84B C85B C86B C81B 0.4(8)
C5B C6B N9B C9B -68.4(5)
C1B C6B N9B C9B 164.8(4)
C6B N9B C9B C91B -60.6(5)
C6B N9B C9B C97B 177.3(4)
N9B C9B C91B C96B -43.8(5)
C97B C9B C91B C96B 76.7(5)
N9B C9B C91B C92B 139.2(4)
C97B C9B C91B C92B -100.3(5)
C96B C91B C92B C93B -0.9(6)
C9B C91B C92B C93B 176.3(4)
C91B C92B C93B C94B 0.4(7)
C92B C93B C94B C95B 0.5(7)
C93B C94B C95B C96B -0.9(8)
C94B C95B C96B C91B 0.4(8)
C92B C91B C96B C95B 0.5(7)
C9B C91B C96B C95B -176.6(4)
